data_7036954
loop_
_publ_author_name
'Chang, Hao-Ching'
'Hsu, Yu-Chen'
'Chen, Chia-Hui'
'Kuo, Ting-Shen'
'Lee, Way-Zen'

_publ_section_title
;
 Thioiminium and thiaphospholanium derived from acetonitrile via
 nickel(ii)-(2-mercaptophenyl)phosphine complexation.
;
_journal_issue 48
_journal_name_full 'Dalton transactions (Cambridge, England : 2003)'
_journal_page_first 20808
_journal_page_last 20811
_journal_paper_doi 10.1039/c5dt03316k
_journal_volume 44
_journal_year 2015
_chemical_formula_moiety 'C52 H47 Cl2 N8 Ni O9 P2 S4'
_chemical_formula_sum 'C52 H47 Cl2 N8 Ni O9 P2 S4'
_chemical_formula_weight 1247.77
_chemical_name_systematic
;
 ?
;
_space_group_IT_number 15
_symmetry_cell_setting monoclinic
_symmetry_space_group_name_Hall '-C 2yc'
_symmetry_space_group_name_H-M 'C 1 2/c 1'
_atom_sites_solution_hydrogens geom
_atom_sites_solution_primary direct
_atom_sites_solution_secondary difmap
_audit_creation_method SHELXL-97
_audit_update_record
;
2015-08-26 deposited with the CCDC.
2015-10-28 downloaded from the CCDC.
;
_cell_angle_alpha 90.00
_cell_angle_beta 92.550(2)
_cell_angle_gamma 90.00
_cell_formula_units_Z 4
_cell_length_a 29.5398(18)
_cell_length_b 14.4527(9)
_cell_length_c 14.8710(10)
_cell_measurement_reflns_used 27297
_cell_measurement_temperature 200(2)
_cell_measurement_theta_max 25.35
_cell_measurement_theta_min 2.037
_cell_volume 6342.6(7)
_computing_cell_refinement 'HKL Scalepack (Otwinowski & Minor 1997)'
_computing_data_collection 'Collect (Nonius BV, 1997-2000)'
_computing_data_reduction 'HKL Denzo and Scalepack (Otwinowski & Minor 19'
_computing_molecular_graphics 'Ortep-3 for Windows (Farrugia, 1997)'
_computing_publication_material 'WinGX publication routines (Farrugia, 1999)'
_computing_structure_refinement 'SHELXL-97 (Sheldrick, 1997)'
_computing_structure_solution 'SHELXS-86 (Sheldrick, 1986)'
_diffrn_ambient_temperature 200(2)
_diffrn_detector_area_resol_mean 9
_diffrn_measured_fraction_theta_full 0.991
_diffrn_measured_fraction_theta_max 0.991
_diffrn_measurement_device_type KappaCCD
_diffrn_measurement_method 'CCD rotation images, thick slices'
_diffrn_radiation_monochromator graphite
_diffrn_radiation_source 'fine-focus sealed tube'
_diffrn_radiation_type MoK\a
_diffrn_radiation_wavelength 0.71073
_diffrn_reflns_av_R_equivalents 0.1575
_diffrn_reflns_av_sigmaI/netI 0.1556
_diffrn_reflns_limit_h_max 35
_diffrn_reflns_limit_h_min -31
_diffrn_reflns_limit_k_max 17
_diffrn_reflns_limit_k_min -16
_diffrn_reflns_limit_l_max 17
_diffrn_reflns_limit_l_min -17
_diffrn_reflns_number 21064
_diffrn_reflns_theta_full 25.38
_diffrn_reflns_theta_max 25.38
_diffrn_reflns_theta_min 2.06
_exptl_absorpt_coefficient_mu 0.628
_exptl_absorpt_correction_T_max 1.0445
_exptl_absorpt_correction_T_min 0.8735
_exptl_absorpt_correction_type multi-scan
_exptl_absorpt_process_details
;
 ?
;
_exptl_crystal_colour yellow-green
_exptl_crystal_density_diffrn 1.307
_exptl_crystal_density_method 'not measured'
_exptl_crystal_description prism
_exptl_crystal_F_000 2572
_exptl_crystal_size_max 0.24
_exptl_crystal_size_mid 0.11
_exptl_crystal_size_min 0.04
_refine_diff_density_max 0.961
_refine_diff_density_min -0.780
_refine_diff_density_rms 0.176
_refine_ls_extinction_method none
_refine_ls_goodness_of_fit_ref 1.099
_refine_ls_hydrogen_treatment fixed
_refine_ls_matrix_type full
_refine_ls_number_parameters 354
_refine_ls_number_reflns 5775
_refine_ls_number_restraints 0
_refine_ls_restrained_S_all 1.099
_refine_ls_R_factor_all 0.2123
_refine_ls_R_factor_gt 0.1098
_refine_ls_shift/su_max 0.006
_refine_ls_shift/su_mean 0.000
_refine_ls_structure_factor_coef Fsqd
_refine_ls_weighting_details 'calc w=1/[\s^2^(Fo^2^)+(0.1594P)^2^+22.9023P] where P=(Fo^2^+2Fc^2^)/3'
_refine_ls_weighting_scheme calc
_refine_ls_wR_factor_gt 0.2648
_refine_ls_wR_factor_ref 0.3394
_reflns_number_gt 2889
_reflns_number_total 5775
_reflns_threshold_expression >2sigma(I)
_cod_data_source_file c5dt03316k2.cif
_cod_data_source_block 5411
_cod_depositor_comments 'Adding full bibliography for 7036952--7036956.cif.'
_cod_original_sg_symbol_H-M 'C 2/c'
_cod_database_code 7036954

loop_
_symmetry_equiv_pos_as_xyz
'x, y, z'
'-x, y, -z+1/2'
'x+1/2, y+1/2, z'
'-x+1/2, y+1/2, -z+1/2'
'-x, -y, -z'
'x, -y, z-1/2'
'-x+1/2, -y+1/2, -z'
'x+1/2, -y+1/2, z-1/2'

loop_
_atom_site_label
_atom_site_type_symbol
_atom_site_fract_x
_atom_site_fract_y
_atom_site_fract_z
_atom_site_U_iso_or_equiv
_atom_site_adp_type
_atom_site_occupancy
_atom_site_symmetry_multiplicity
_atom_site_calc_flag
_atom_site_refinement_flags
C1 C 0.0702(3) 0.5470(7) 0.1690(6) 0.043(2) Uani 1 1 d .
C2 C 0.0327(4) 0.6008(9) 0.1392(9) 0.070(3) Uani 1 1 d .
H2 H 0.0052 0.5715 0.1254 0.084 Uiso 1 1 calc R
C3 C 0.0354(4) 0.6930(8) 0.1302(10) 0.079(4) Uani 1 1 d .
H3 H 0.0099 0.7275 0.1132 0.094 Uiso 1 1 calc R
C4 C 0.0770(4) 0.7359(8) 0.1467(8) 0.064(3) Uani 1 1 d .
H4 H 0.0796 0.7994 0.1381 0.077 Uiso 1 1 calc R
C5 C 0.1138(4) 0.6865(8) 0.1750(7) 0.054(3) Uani 1 1 d .
H5 H 0.1413 0.7162 0.1870 0.065 Uiso 1 1 calc R
C6 C 0.1104(3) 0.5936(7) 0.1858(6) 0.048(2) Uani 1 1 d .
H6 H 0.1360 0.5603 0.2051 0.058 Uiso 1 1 calc R
C7 C 0.0758(3) 0.3661(7) 0.0828(6) 0.042(2) Uani 1 1 d .
C8 C 0.0852(3) 0.4155(8) 0.0069(6) 0.050(3) Uani 1 1 d .
H8 H 0.0866 0.4797 0.0096 0.060 Uiso 1 1 calc R
C9 C 0.0924(4) 0.3709(9) -0.0735(7) 0.060(3) Uani 1 1 d .
H9 H 0.0999 0.4051 -0.1237 0.072 Uiso 1 1 calc R
C10 C 0.0887(4) 0.2753(9) -0.0797(8) 0.065(3) Uani 1 1 d .
H10 H 0.0928 0.2457 -0.1342 0.078 Uiso 1 1 calc R
C11 C 0.0789(4) 0.2252(9) -0.0054(8) 0.060(3) Uani 1 1 d .
H11 H 0.0766 0.1611 -0.0092 0.072 Uiso 1 1 calc R
C13 C 0.0723(3) 0.2691(8) 0.0754(6) 0.049(3) Uani 1 1 d .
C14 C 0.1016(4) 0.1648(7) 0.2244(8) 0.056(3) Uani 1 1 d .
C15 C 0.0943(4) 0.1214(8) 0.3138(9) 0.077(4) Uani 1 1 d .
H15A H 0.0625 0.1199 0.3242 0.115 Uiso 1 1 calc R
H15B H 0.1097 0.1570 0.3603 0.115 Uiso 1 1 calc R
H15C H 0.1061 0.0595 0.3145 0.115 Uiso 1 1 calc R
C16 C 0.1086(3) 0.3912(6) 0.2707(6) 0.043(2) Uani 1 1 d .
C17 C 0.1548(3) 0.3863(7) 0.2525(7) 0.048(2) Uani 1 1 d .
H17 H 0.1641 0.3985 0.1947 0.058 Uiso 1 1 calc R
C18 C 0.1860(3) 0.3639(7) 0.3188(7) 0.051(3) Uani 1 1 d .
H18 H 0.2165 0.3595 0.3063 0.062 Uiso 1 1 calc R
C19 C 0.1720(3) 0.3477(8) 0.4057(8) 0.061(3) Uani 1 1 d .
H19 H 0.1933 0.3326 0.4513 0.073 Uiso 1 1 calc R
C20 C 0.1264(3) 0.3539(7) 0.4246(7) 0.051(2) Uani 1 1 d .
H20 H 0.1173 0.3440 0.4829 0.061 Uiso 1 1 calc R
C21 C 0.0940(3) 0.3752(6) 0.3555(6) 0.037(2) Uani 1 1 d .
C22 C 0.2032(4) 0.3333(10) 0.0113(9) 0.067(3) Uani 1 1 d .
C23 C 0.2169(5) 0.4108(12) -0.0487(11) 0.105(5) Uani 1 1 d .
C24 C 0.1603(7) 0.0427(15) 0.5356(11) 0.112(6) Uani 1 1 d .
C25 C 0.1897(7) 0.1188(15) 0.5586(15) 0.145(8) Uani 1 1 d .
C26 C 0.3380(7) 0.3948(11) 0.2043(13) 0.099(5) Uani 1 1 d .
C27 C 0.2999(5) 0.3598(12) 0.1541(11) 0.105(5) Uani 1 1 d .
O5A O -0.0011(13) -0.046(3) 0.349(3) 0.102(12) Uiso 0.25 1 d P
N1 N 0.1414(3) 0.1747(6) 0.1969(7) 0.066(3) Uani 1 1 d .
H1A H 0.1643 0.1564 0.2297 0.079 Uiso 1 1 calc R
H1B H 0.1453 0.1997 0.1453 0.079 Uiso 1 1 calc R
N2 N 0.1925(4) 0.2757(9) 0.0541(8) 0.081(3) Uani 1 1 d .
N3 N 0.1378(12) -0.0186(19) 0.5181(15) 0.265(18) Uani 1 1 d .
N4 N 0.3687(6) 0.4189(12) 0.2481(13) 0.137(6) Uani 1 1 d .
P1 P 0.06373(7) 0.42310(18) 0.18956(16) 0.0410(7) Uani 1 1 d .
S1 S 0.03594(7) 0.37907(18) 0.37870(16) 0.0455(7) Uani 1 1 d .
S2 S 0.05321(9) 0.2051(2) 0.1697(2) 0.0575(8) Uani 1 1 d .
Ni1 Ni 0.0000 0.39654(12) 0.2500 0.0399(5) Uani 1 2 d S
Cl1 Cl 0.25436(10) 0.1191(2) 0.3252(2) 0.0746(9) Uani 1 1 d .
O1 O 0.2661(5) 0.1908(12) 0.3876(12) 0.186(7) Uani 1 1 d .
O2 O 0.2073(3) 0.1061(7) 0.3270(9) 0.117(4) Uani 1 1 d .
O3 O 0.2783(4) 0.0453(8) 0.3571(14) 0.191(8) Uani 1 1 d .
O4 O 0.2707(7) 0.1550(16) 0.2524(11) 0.226(9) Uani 1 1 d .
O5 O 0.0000 -0.067(3) 0.2500 0.178(16) Uiso 0.50 2 d SP

loop_
_atom_site_aniso_label
_atom_site_aniso_U_11
_atom_site_aniso_U_22
_atom_site_aniso_U_33
_atom_site_aniso_U_23
_atom_site_aniso_U_13
_atom_site_aniso_U_12
C1 0.033(5) 0.057(6) 0.040(5) -0.002(5) 0.004(4) -0.002(4)
C2 0.043(6) 0.073(9) 0.094(9) -0.008(7) -0.004(6) 0.001(6)
C3 0.046(7) 0.053(8) 0.135(12) 0.012(8) -0.019(7) -0.003(6)
C4 0.069(8) 0.054(7) 0.069(8) -0.003(6) 0.007(6) -0.001(6)
C5 0.053(6) 0.063(8) 0.046(6) 0.001(6) 0.004(5) -0.008(5)
C6 0.040(5) 0.064(7) 0.041(5) 0.000(5) 0.000(4) 0.004(5)
C7 0.026(5) 0.056(7) 0.044(6) 0.003(5) -0.002(4) 0.005(4)
C8 0.038(5) 0.065(7) 0.045(6) 0.009(5) -0.003(4) 0.011(5)
C9 0.054(7) 0.084(9) 0.043(6) 0.005(6) 0.002(5) 0.017(6)
C10 0.056(7) 0.088(10) 0.051(7) -0.013(7) 0.000(5) 0.028(6)
C11 0.053(6) 0.070(7) 0.055(7) -0.011(6) -0.009(5) 0.013(5)
C13 0.035(5) 0.067(7) 0.043(6) -0.003(5) 0.002(4) 0.006(5)
C14 0.051(7) 0.055(7) 0.064(7) 0.005(6) 0.011(5) -0.004(5)
C15 0.070(8) 0.071(8) 0.088(9) 0.022(7) -0.002(7) 0.005(6)
C16 0.031(5) 0.050(6) 0.047(6) 0.001(5) -0.006(4) 0.002(4)
C17 0.033(5) 0.068(7) 0.044(5) -0.004(5) 0.004(4) 0.015(5)
C18 0.025(5) 0.060(7) 0.069(7) 0.003(6) 0.001(5) 0.008(4)
C19 0.034(5) 0.079(8) 0.066(7) 0.005(6) -0.019(5) 0.009(5)
C20 0.049(6) 0.061(6) 0.042(5) 0.002(5) -0.001(4) 0.009(5)
C21 0.032(5) 0.040(5) 0.040(5) 0.000(4) -0.001(4) 0.004(4)
C22 0.056(7) 0.073(9) 0.071(8) -0.007(7) 0.008(6) 0.007(6)
C23 0.106(12) 0.109(12) 0.101(11) 0.017(10) 0.013(9) -0.015(9)
C24 0.153(17) 0.118(15) 0.066(10) 0.010(11) 0.021(10) 0.017(13)
C25 0.138(17) 0.151(18) 0.150(18) -0.057(14) 0.052(14) -0.057(14)
C26 0.105(14) 0.081(11) 0.112(13) 0.026(10) 0.012(11) 0.016(10)
C27 0.089(11) 0.112(12) 0.113(13) -0.018(10) -0.024(9) 0.000(9)
N1 0.053(6) 0.070(6) 0.076(7) 0.005(5) -0.001(5) 0.009(5)
N2 0.060(7) 0.100(9) 0.081(8) 0.005(7) 0.003(6) 0.005(6)
N3 0.47(5) 0.20(2) 0.129(16) -0.020(16) 0.04(2) -0.18(3)
N4 0.133(15) 0.127(13) 0.148(15) 0.033(11) -0.021(11) 0.006(11)
P1 0.0266(12) 0.0597(17) 0.0365(13) 0.0014(12) 0.0007(9) 0.0013(11)
S1 0.0320(12) 0.0676(18) 0.0368(12) 0.0041(12) 0.0008(9) 0.0006(11)
S2 0.0399(14) 0.0631(18) 0.0693(18) 0.0060(15) 0.0020(12) -0.0053(12)
Ni1 0.0244(8) 0.0567(12) 0.0385(9) 0.000 0.0002(6) 0.000
Cl1 0.0493(17) 0.088(2) 0.087(2) 0.014(2) 0.0075(15) 0.0075(16)
O1 0.155(13) 0.201(15) 0.197(15) -0.077(13) -0.038(11) -0.002(11)
O2 0.048(5) 0.123(8) 0.176(11) 0.027(8) -0.020(6) 0.004(5)
O3 0.066(7) 0.110(9) 0.40(2) 0.075(13) 0.020(10) 0.022(6)
O4 0.225(18) 0.33(2) 0.128(12) 0.061(14) 0.038(12) -0.081(17)

loop_
_atom_type_symbol
_atom_type_description
_atom_type_scat_dispersion_real
_atom_type_scat_dispersion_imag
_atom_type_scat_source
C C 0.0033 0.0016 'International Tables Vol C Tables 4.2.6.8 and 6.1.1.4'
H H 0.0000 0.0000 'International Tables Vol C Tables 4.2.6.8 and 6.1.1.4'
N N 0.0061 0.0033 'International Tables Vol C Tables 4.2.6.8 and 6.1.1.4'
P P 0.1023 0.0942 'International Tables Vol C Tables 4.2.6.8 and 6.1.1.4'
S S 0.1246 0.1234 'International Tables Vol C Tables 4.2.6.8 and 6.1.1.4'
Ni Ni 0.3393 1.1124 'International Tables Vol C Tables 4.2.6.8 and 6.1.1.4'
Cl Cl 0.1484 0.1585 'International Tables Vol C Tables 4.2.6.8 and 6.1.1.4'
O O 0.0106 0.0060 'International Tables Vol C Tables 4.2.6.8 and 6.1.1.4'

loop_
_geom_angle_atom_site_label_1
_geom_angle_atom_site_label_2
_geom_angle_atom_site_label_3
_geom_angle
_geom_angle_site_symmetry_1
_geom_angle_site_symmetry_3
C6 C1 C2 116.5(10) . .
C6 C1 P1 122.9(8) . .
C2 C1 P1 120.5(8) . .
C3 C2 C1 122.0(11) . .
C3 C2 H2 119.0 . .
C1 C2 H2 119.0 . .
C2 C3 C4 118.8(11) . .
C2 C3 H3 120.6 . .
C4 C3 H3 120.6 . .
C5 C4 C3 120.8(11) . .
C5 C4 H4 119.6 . .
C3 C4 H4 119.6 . .
C4 C5 C6 119.8(10) . .
C4 C5 H5 120.1 . .
C6 C5 H5 120.1 . .
C5 C6 C1 121.9(10) . .
C5 C6 H6 119.0 . .
C1 C6 H6 119.0 . .
C8 C7 C13 117.9(9) . .
C8 C7 P1 122.1(8) . .
C13 C7 P1 119.9(7) . .
C7 C8 C9 120.9(10) . .
C7 C8 H8 119.6 . .
C9 C8 H8 119.6 . .
C8 C9 C10 120.3(11) . .
C8 C9 H9 119.8 . .
C10 C9 H9 119.8 . .
C11 C10 C9 119.7(11) . .
C11 C10 H10 120.2 . .
C9 C10 H10 120.2 . .
C10 C11 C13 120.3(11) . .
C10 C11 H11 119.8 . .
C13 C11 H11 119.8 . .
C11 C13 C7 120.8(10) . .
C11 C13 S2 120.4(9) . .
C7 C13 S2 118.4(7) . .
N1 C14 C15 120.5(10) . .
N1 C14 S2 124.9(9) . .
C15 C14 S2 114.4(8) . .
C14 C15 H15A 109.5 . .
C14 C15 H15B 109.5 . .
H15A C15 H15B 109.5 . .
C14 C15 H15C 109.5 . .
H15A C15 H15C 109.5 . .
H15B C15 H15C 109.5 . .
C21 C16 C17 121.1(8) . .
C21 C16 P1 113.8(6) . .
C17 C16 P1 125.0(7) . .
C18 C17 C16 120.4(9) . .
C18 C17 H17 119.8 . .
C16 C17 H17 119.8 . .
C17 C18 C19 119.6(9) . .
C17 C18 H18 120.2 . .
C19 C18 H18 120.2 . .
C20 C19 C18 120.4(9) . .
C20 C19 H19 119.8 . .
C18 C19 H19 119.8 . .
C19 C20 C21 120.0(9) . .
C19 C20 H20 120.0 . .
C21 C20 H20 120.0 . .
C16 C21 C20 118.5(8) . .
C16 C21 S1 121.5(6) . .
C20 C21 S1 120.0(7) . .
N2 C22 C23 178.5(16) . .
N3 C24 C25 179(3) . .
N4 C26 C27 176.1(19) . .
C14 N1 H1A 120.0 . .
C14 N1 H1B 120.0 . .
H1A N1 H1B 120.0 . .
C16 P1 C1 106.4(4) . .
C16 P1 C7 107.3(4) . .
C1 P1 C7 105.6(4) . .
C16 P1 Ni1 107.7(3) . .
C1 P1 Ni1 110.1(3) . .
C7 P1 Ni1 119.1(3) . .
C21 S1 Ni1 105.9(3) . .
C14 S2 C13 105.1(5) . .
P1 Ni1 P1 159.49(17) 2 .
P1 Ni1 S1 89.22(9) 2 2
P1 Ni1 S1 93.17(9) . 2
P1 Ni1 S1 93.17(9) 2 .
P1 Ni1 S1 89.22(9) . .
S1 Ni1 S1 166.59(17) 2 .
O4 Cl1 O3 113.2(13) . .
O4 Cl1 O2 118.0(10) . .
O3 Cl1 O2 113.0(7) . .
O4 Cl1 O1 99.3(13) . .
O3 Cl1 O1 103.7(11) . .
O2 Cl1 O1 107.3(9) . .
O5A O5 O5A 157(5) 2 .

loop_
_geom_bond_atom_site_label_1
_geom_bond_atom_site_label_2
_geom_bond_distance
_geom_bond_site_symmetry_2
C1 C6 1.379(13) .
C1 C2 1.408(14) .
C1 P1 1.827(10) .
C2 C3 1.343(16) .
C2 H2 0.9300 .
C3 C4 1.388(15) .
C3 H3 0.9300 .
C4 C5 1.351(15) .
C4 H4 0.9300 .
C5 C6 1.357(14) .
C5 H5 0.9300 .
C6 H6 0.9300 .
C7 C8 1.375(13) .
C7 C13 1.410(14) .
C7 P1 1.837(10) .
C8 C9 1.384(14) .
C8 H8 0.9300 .
C9 C10 1.388(16) .
C9 H9 0.9300 .
C10 C11 1.362(16) .
C10 H10 0.9300 .
C11 C13 1.380(14) .
C11 H11 0.9300 .
C13 S2 1.792(10) .
C14 N1 1.268(13) .
C14 C15 1.494(16) .
C14 S2 1.716(11) .
C15 H15A 0.9600 .
C15 H15B 0.9600 .
C15 H15C 0.9600 .
C16 C21 1.372(13) .
C16 C17 1.405(12) .
C16 P1 1.812(9) .
C17 C18 1.358(13) .
C17 H17 0.9300 .
C18 C19 1.395(15) .
C18 H18 0.9300 .
C19 C20 1.392(14) .
C19 H19 0.9300 .
C20 C21 1.405(13) .
C20 H20 0.9300 .
C21 S1 1.766(8) .
C22 N2 1.102(15) .
C22 C23 1.50(2) .
C24 N3 1.13(3) .
C24 C25 1.43(3) .
C26 N4 1.15(2) .
C26 C27 1.42(2) .
O5A O5 1.50(4) .
N1 H1A 0.8600 .
N1 H1B 0.8600 .
P1 Ni1 2.156(2) .
S1 Ni1 2.162(2) .
Ni1 P1 2.156(2) 2
Ni1 S1 2.162(2) 2
Cl1 O4 1.313(15) .
Cl1 O3 1.354(11) .
Cl1 O2 1.403(9) .
Cl1 O1 1.424(14) .
O5 O5A 1.50(4) 2
